data_7157877
loop_
_publ_author_name
'Liu, Hui'
'Xue, Jiaying'
'Wang, Sisi'
'Wu, Fan'
'Zhao, Yue'
'Shen, Zhen'

_publ_section_title
;
 Thermal switches between delayed fluorescence and persistent
 phosphorescence based on a keto-BODIPY electron acceptor.
;
_journal_issue 9
_journal_name_full 'Organic &amp; biomolecular chemistry'
_journal_page_first 2030
_journal_page_last 2037
_journal_paper_doi 10.1039/d0ob02390f
_journal_volume 19
_journal_year 2021
_chemical_formula_moiety 'C37 H22 B F2 N5 O'
_chemical_formula_sum 'C37 H22 B F2 N5 O'
_chemical_formula_weight 601.40
_space_group_crystal_system monoclinic
_space_group_IT_number 15
_space_group_name_Hall '-C 2yc'
_space_group_name_H-M_alt 'C 1 2/c 1'
_atom_sites_solution_hydrogens geom
_audit_creation_date 2020-07-17
_audit_creation_method
;
Olex2 1.2
(compiled 2018.05.29 svn.r3508 for OlexSys, GUI svn.r5506)
;
_audit_update_record
;
2020-11-25 deposited with the CCDC.	2021-02-09 downloaded from the CCDC.
;
_cell_angle_alpha 90
_cell_angle_beta 105.1010(10)
_cell_angle_gamma 90
_cell_formula_units_Z 8
_cell_length_a 27.1150(7)
_cell_length_b 11.5861(3)
_cell_length_c 18.6719(5)
_cell_measurement_reflns_used 9651
_cell_measurement_temperature 193(2)
_cell_measurement_theta_max 53.79
_cell_measurement_theta_min 2.94
_cell_volume 5663.3(3)
_computing_cell_refinement 'SAINT v8.37A (Bruker, 2015)'
_computing_data_reduction 'SAINT v8.37A (Bruker, 2015)'
_computing_molecular_graphics 'Olex2 (Dolomanov et al., 2009)'
_computing_publication_material 'Olex2 (Dolomanov et al., 2009)'
_computing_structure_refinement 'XL (Sheldrick, 2008)'
_computing_structure_solution 'SHELXT 2014/5 (Sheldrick, 2014)'
_diffrn_ambient_temperature 193.01
_diffrn_measured_fraction_theta_full 0.994
_diffrn_measured_fraction_theta_max 0.993
_diffrn_measurement_device_type 'Bruker APEX-II CCD'
_diffrn_measurement_method '\f and \w scans'
_diffrn_radiation_type GaK\a
_diffrn_radiation_wavelength 1.34139
_diffrn_reflns_av_R_equivalents 0.0371
_diffrn_reflns_av_unetI/netI 0.0346
_diffrn_reflns_Laue_measured_fraction_full 0.994
_diffrn_reflns_Laue_measured_fraction_max 0.993
_diffrn_reflns_limit_h_max 32
_diffrn_reflns_limit_h_min -32
_diffrn_reflns_limit_k_max 13
_diffrn_reflns_limit_k_min -13
_diffrn_reflns_limit_l_max 22
_diffrn_reflns_limit_l_min -16
_diffrn_reflns_number 20966
_diffrn_reflns_point_group_measured_fraction_full 0.994
_diffrn_reflns_point_group_measured_fraction_max 0.993
_diffrn_reflns_theta_full 53.594
_diffrn_reflns_theta_max 53.883
_diffrn_reflns_theta_min 2.937
_diffrn_standards_number 0
_exptl_absorpt_coefficient_mu 0.503
_exptl_absorpt_correction_T_max 0.3012
_exptl_absorpt_correction_T_min 0.2278
_exptl_absorpt_correction_type none
_exptl_absorpt_process_details
;
SADABS-2016/2 (Bruker,2016/2) was used for absorption correction.
wR2(int) was 0.0954 before and 0.0524 after correction.
The Ratio of minimum to maximum transmission is 0.7563.
The \l/2 correction factor is Not present.
;
_exptl_crystal_density_diffrn 1.411
_exptl_crystal_description BLOCK
_exptl_crystal_F_000 2480
_exptl_crystal_size_max 0.14
_exptl_crystal_size_mid 0.12
_exptl_crystal_size_min 0.11
_refine_diff_density_max 0.229
_refine_diff_density_min -0.166
_refine_diff_density_rms 0.035
_refine_ls_extinction_method none
_refine_ls_goodness_of_fit_ref 1.035
_refine_ls_hydrogen_treatment constr
_refine_ls_matrix_type full
_refine_ls_number_parameters 415
_refine_ls_number_reflns 5159
_refine_ls_number_restraints 0
_refine_ls_restrained_S_all 1.035
_refine_ls_R_factor_all 0.0579
_refine_ls_R_factor_gt 0.0399
_refine_ls_shift/su_max 0.000
_refine_ls_shift/su_mean 0.000
_refine_ls_structure_factor_coef Fsqd
_refine_ls_weighting_details 'w=1/[\s^2^(Fo^2^)+(0.0402P)^2^+3.8714P] where P=(Fo^2^+2Fc^2^)/3'
_refine_ls_weighting_scheme calc
_refine_ls_wR_factor_gt 0.0920
_refine_ls_wR_factor_ref 0.1016
_reflns_Friedel_coverage 0.000
_reflns_number_gt 3969
_reflns_number_total 5159
_reflns_threshold_expression 'I > 2\s(I)'
_cod_data_source_file d0ob02390f2.cif
_cod_data_source_block 3a
_cod_depositor_comments 'Adding full bibliography for 7157877--7157878.cif.'
_cod_database_code 7157877
_shelx_shelxl_version_number 2016/6
_shelx_space_group_comment
;
The symmetry employed for this shelxl refinement is uniquely defined
by the following loop, which should always be used as a source of
symmetry information in preference to the above space-group names.
They are only intended as comments.
;
_shelx_estimated_absorpt_t_max 0.947
_shelx_estimated_absorpt_t_min 0.933
_olex2_refinement_description
;
1. Fixed Uiso
 At 1.2 times of:
  All C(H) groups
2.a Aromatic/amide H refined with riding coordinates:
 C2(H2), C3(H3), C4(H4), C5(H5), C8(H8), C9(H9), C10(H10), C11(H11), C14(H14),
 C15(H15), C16(H16), C17(H17), C20(H20), C21(H21), C22(H22), C23(H23), C27(H27),
  C30(H30), C33(H33), C34(H34), C35(H35), C36(H36)
;
_olex2_submission_special_instructions 'No special instructions were received'

loop_
_space_group_symop_operation_xyz
'x, y, z'
'-x, y, -z+1/2'
'x+1/2, y+1/2, z'
'-x+1/2, y+1/2, -z+1/2'
'-x, -y, -z'
'x, -y, z-1/2'
'-x+1/2, -y+1/2, -z'
'x+1/2, -y+1/2, z-1/2'

loop_
_atom_site_label
_atom_site_type_symbol
_atom_site_fract_x
_atom_site_fract_y
_atom_site_fract_z
_atom_site_U_iso_or_equiv
_atom_site_adp_type
_atom_site_occupancy
_atom_site_site_symmetry_order
_atom_site_calc_flag
_atom_site_refinement_flags_posn
_atom_site_refinement_flags_adp
_atom_site_refinement_flags_occupancy
_atom_site_disorder_assembly
_atom_site_disorder_group
B1 B 0.68866(7) 0.50132(18) 0.72535(11) 0.0356(5) Uani 1 1 d . . . . .
C1 C 0.47354(7) 0.01251(15) 0.58779(10) 0.0352(4) Uani 1 1 d . . . . .
C2 C 0.51116(7) -0.03442(16) 0.64415(10) 0.0421(4) Uani 1 1 d . . . . .
H2 H 0.534688 0.013678 0.677740 0.051 Uiso 1 1 calc R . . . .
C3 C 0.51406(8) -0.15338(18) 0.65099(11) 0.0473(5) Uani 1 1 d . . . . .
H3 H 0.540345 -0.187067 0.689095 0.057 Uiso 1 1 calc R . . . .
C4 C 0.47915(8) -0.22437(18) 0.60303(11) 0.0496(5) Uani 1 1 d . . . . .
H4 H 0.482176 -0.305869 0.607829 0.060 Uiso 1 1 calc R . . . .
C5 C 0.44014(8) -0.17656(17) 0.54852(11) 0.0474(5) Uani 1 1 d . . . . .
H5 H 0.415418 -0.225028 0.517198 0.057 Uiso 1 1 calc R . . . .
C6 C 0.43692(7) -0.05661(16) 0.53928(10) 0.0382(4) Uani 1 1 d . . . . .
C7 C 0.40320(6) 0.01924(16) 0.48741(10) 0.0377(4) Uani 1 1 d . . . . .
C8 C 0.36219(7) 0.00132(19) 0.42571(11) 0.0495(5) Uani 1 1 d . . . . .
H8 H 0.349692 -0.074310 0.412084 0.059 Uiso 1 1 calc R . . . .
C9 C 0.34005(8) 0.0963(2) 0.38463(11) 0.0561(6) Uani 1 1 d . . . . .
H9 H 0.311905 0.085078 0.342626 0.067 Uiso 1 1 calc R . . . .
C10 C 0.35778(7) 0.2063(2) 0.40314(10) 0.0494(5) Uani 1 1 d . . . . .
H10 H 0.341563 0.269346 0.373769 0.059 Uiso 1 1 calc R . . . .
C11 C 0.39902(7) 0.22725(18) 0.46405(10) 0.0420(4) Uani 1 1 d . . . . .
H11 H 0.411757 0.303110 0.476237 0.050 Uiso 1 1 calc R . . . .
C12 C 0.42067(6) 0.13283(16) 0.50609(9) 0.0348(4) Uani 1 1 d . . . . .
C13 C 0.38893(6) 0.23387(15) 0.65142(9) 0.0323(4) Uani 1 1 d . . . . .
C14 C 0.40788(7) 0.13838(16) 0.69387(9) 0.0368(4) Uani 1 1 d . . . . .
H14 H 0.443459 0.122283 0.708329 0.044 Uiso 1 1 calc R . . . .
C15 C 0.37324(7) 0.06734(17) 0.71446(10) 0.0428(5) Uani 1 1 d . . . . .
H15 H 0.385258 0.001070 0.743777 0.051 Uiso 1 1 calc R . . . .
C16 C 0.32121(7) 0.09015(17) 0.69345(11) 0.0451(5) Uani 1 1 d . . . . .
H16 H 0.298218 0.038648 0.707724 0.054 Uiso 1 1 calc R . . . .
C17 C 0.30257(7) 0.18638(17) 0.65223(10) 0.0432(5) Uani 1 1 d . . . . .
H17 H 0.266962 0.202190 0.638472 0.052 Uiso 1 1 calc R . . . .
C18 C 0.33659(6) 0.26019(16) 0.63100(9) 0.0353(4) Uani 1 1 d . . . . .
C19 C 0.33084(6) 0.36810(16) 0.59043(9) 0.0362(4) Uani 1 1 d . . . . .
C20 C 0.28855(7) 0.43447(18) 0.55559(11) 0.0480(5) Uani 1 1 d . . . . .
H20 H 0.255192 0.412113 0.557411 0.058 Uiso 1 1 calc R . . . .
C21 C 0.29592(8) 0.53310(19) 0.51844(11) 0.0511(5) Uani 1 1 d . . . . .
H21 H 0.267391 0.579238 0.494630 0.061 Uiso 1 1 calc R . . . .
C22 C 0.34468(7) 0.56572(18) 0.51546(11) 0.0470(5) Uani 1 1 d . . . . .
H22 H 0.348738 0.633616 0.489042 0.056 Uiso 1 1 calc R . . . .
C23 C 0.38737(7) 0.50223(16) 0.54982(10) 0.0405(4) Uani 1 1 d . . . . .
H23 H 0.420581 0.525298 0.547684 0.049 Uiso 1 1 calc R . . . .
C24 C 0.37988(6) 0.40359(15) 0.58754(9) 0.0331(4) Uani 1 1 d . . . . .
C25 C 0.46856(6) 0.31930(15) 0.63005(9) 0.0308(4) Uani 1 1 d . . . . .
C26 C 0.49148(6) 0.22379(15) 0.60439(9) 0.0327(4) Uani 1 1 d . . . . .
C27 C 0.54444(6) 0.22016(15) 0.61549(9) 0.0345(4) Uani 1 1 d . . . . .
H27 H 0.560399 0.155351 0.599831 0.041 Uiso 1 1 calc R . . . .
C28 C 0.57288(6) 0.31230(15) 0.64952(9) 0.0327(4) Uani 1 1 d . . . . .
C29 C 0.55065(6) 0.40754(15) 0.67358(9) 0.0316(4) Uani 1 1 d . . . . .
C30 C 0.49817(6) 0.41294(15) 0.66363(9) 0.0319(4) Uani 1 1 d . . . . .
H30 H 0.482764 0.478642 0.679250 0.038 Uiso 1 1 calc R . . . .
C31 C 0.59264(6) 0.48579(15) 0.71032(9) 0.0316(4) Uani 1 1 d . . . . .
C32 C 0.63146(6) 0.64239(15) 0.77782(9) 0.0341(4) Uani 1 1 d . . . . .
C33 C 0.62676(7) 0.73919(16) 0.81931(10) 0.0402(4) Uani 1 1 d . . . . .
H33 H 0.594100 0.761286 0.824381 0.048 Uiso 1 1 calc R . . . .
C34 C 0.66891(7) 0.80305(17) 0.85300(10) 0.0440(5) Uani 1 1 d . . . . .
H34 H 0.665707 0.867756 0.882713 0.053 Uiso 1 1 calc R . . . .
C35 C 0.71629(7) 0.77286(17) 0.84356(10) 0.0460(5) Uani 1 1 d . . . . .
H35 H 0.745679 0.818022 0.864937 0.055 Uiso 1 1 calc R . . . .
C36 C 0.71975(7) 0.67688(17) 0.80290(10) 0.0429(5) Uani 1 1 d . . . . .
H36 H 0.752193 0.655172 0.796769 0.051 Uiso 1 1 calc R . . . .
C37 C 0.62879(6) 0.33266(15) 0.66642(9) 0.0341(4) Uani 1 1 d . . . . .
F1 F 0.72702(4) 0.43772(10) 0.76943(6) 0.0496(3) Uani 1 1 d . . . . .
F2 F 0.70218(4) 0.54069(10) 0.66345(6) 0.0479(3) Uani 1 1 d . . . . .
N1 N 0.46266(5) 0.12891(12) 0.56850(8) 0.0348(3) Uani 1 1 d . . . . .
N2 N 0.41537(5) 0.32084(12) 0.62425(7) 0.0331(3) Uani 1 1 d . . . . .
N3 N 0.63768(5) 0.43804(12) 0.70401(8) 0.0338(3) Uani 1 1 d . . . . .
N4 N 0.58751(5) 0.58056(12) 0.74370(8) 0.0343(3) Uani 1 1 d . . . . .
N5 N 0.67851(5) 0.61148(13) 0.77097(8) 0.0360(3) Uani 1 1 d . . . . .
O1 O 0.66098(4) 0.27313(11) 0.65003(7) 0.0446(3) Uani 1 1 d . . . . .

loop_
_atom_site_aniso_label
_atom_site_aniso_U_11
_atom_site_aniso_U_22
_atom_site_aniso_U_33
_atom_site_aniso_U_23
_atom_site_aniso_U_13
_atom_site_aniso_U_12
B1 0.0236(10) 0.0402(12) 0.0424(11) -0.0006(9) 0.0075(8) -0.0018(9)
C1 0.0313(9) 0.0359(10) 0.0397(9) -0.0050(8) 0.0117(8) -0.0037(8)
C2 0.0435(11) 0.0402(11) 0.0408(10) -0.0018(8) 0.0078(9) -0.0001(9)
C3 0.0487(12) 0.0463(12) 0.0483(11) 0.0039(9) 0.0148(9) 0.0055(10)
C4 0.0563(13) 0.0403(11) 0.0561(12) 0.0041(10) 0.0214(10) -0.0035(10)
C5 0.0513(12) 0.0419(11) 0.0540(12) -0.0102(9) 0.0228(10) -0.0149(10)
C6 0.0338(10) 0.0417(11) 0.0416(10) -0.0065(8) 0.0144(8) -0.0082(8)
C7 0.0278(9) 0.0466(11) 0.0390(9) -0.0080(8) 0.0094(8) -0.0042(8)
C8 0.0330(10) 0.0572(13) 0.0550(12) -0.0185(10) 0.0053(9) -0.0079(10)
C9 0.0323(11) 0.0821(17) 0.0462(11) -0.0200(12) -0.0037(9) 0.0032(11)
C10 0.0383(11) 0.0638(14) 0.0424(10) 0.0011(10) 0.0040(9) 0.0121(10)
C11 0.0365(10) 0.0496(12) 0.0388(10) -0.0049(9) 0.0079(8) 0.0015(9)
C12 0.0255(8) 0.0431(11) 0.0355(9) -0.0056(8) 0.0076(7) -0.0026(8)
C13 0.0253(9) 0.0370(10) 0.0340(9) -0.0047(8) 0.0067(7) -0.0031(7)
C14 0.0276(9) 0.0414(10) 0.0403(9) 0.0004(8) 0.0071(8) -0.0020(8)
C15 0.0382(11) 0.0418(11) 0.0479(11) 0.0052(9) 0.0105(9) -0.0026(9)
C16 0.0352(10) 0.0455(12) 0.0578(12) 0.0031(10) 0.0179(9) -0.0061(9)
C17 0.0260(9) 0.0499(12) 0.0551(11) 0.0005(9) 0.0129(8) -0.0034(9)
C18 0.0260(9) 0.0410(10) 0.0385(9) -0.0023(8) 0.0078(7) -0.0010(8)
C19 0.0276(9) 0.0428(11) 0.0383(9) -0.0022(8) 0.0085(7) 0.0012(8)
C20 0.0300(10) 0.0581(13) 0.0552(12) 0.0071(10) 0.0097(9) 0.0060(9)
C21 0.0376(11) 0.0577(13) 0.0539(12) 0.0122(10) 0.0046(9) 0.0118(10)
C22 0.0456(12) 0.0445(11) 0.0482(11) 0.0063(9) 0.0074(9) 0.0013(9)
C23 0.0353(10) 0.0406(11) 0.0439(10) 0.0007(9) 0.0070(8) -0.0049(8)
C24 0.0278(9) 0.0366(10) 0.0332(9) -0.0030(7) 0.0051(7) 0.0007(8)
C25 0.0217(8) 0.0382(10) 0.0311(8) 0.0008(7) 0.0045(7) -0.0037(7)
C26 0.0273(9) 0.0370(10) 0.0325(8) -0.0014(7) 0.0055(7) -0.0046(8)
C27 0.0289(9) 0.0371(10) 0.0382(9) -0.0035(8) 0.0098(7) -0.0006(8)
C28 0.0259(9) 0.0355(10) 0.0363(9) 0.0009(8) 0.0072(7) -0.0017(8)
C29 0.0251(8) 0.0358(10) 0.0334(9) -0.0003(7) 0.0068(7) -0.0039(7)
C30 0.0272(9) 0.0350(10) 0.0338(9) 0.0000(7) 0.0083(7) -0.0003(7)
C31 0.0240(8) 0.0365(10) 0.0341(9) 0.0025(8) 0.0074(7) -0.0020(7)
C32 0.0265(9) 0.0388(10) 0.0370(9) 0.0016(8) 0.0079(7) -0.0030(8)
C33 0.0356(10) 0.0407(11) 0.0446(10) -0.0037(9) 0.0109(8) -0.0024(9)
C34 0.0419(11) 0.0430(11) 0.0468(10) -0.0055(9) 0.0109(9) -0.0070(9)
C35 0.0369(11) 0.0483(12) 0.0501(11) -0.0084(10) 0.0065(9) -0.0130(9)
C36 0.0278(9) 0.0516(12) 0.0478(10) -0.0043(9) 0.0074(8) -0.0109(9)
C37 0.0276(9) 0.0367(10) 0.0383(9) 0.0005(8) 0.0088(7) -0.0004(8)
F1 0.0284(5) 0.0522(7) 0.0617(7) -0.0017(6) 0.0000(5) 0.0038(5)
F2 0.0405(6) 0.0569(7) 0.0511(6) -0.0045(5) 0.0207(5) -0.0110(5)
N1 0.0277(7) 0.0357(8) 0.0382(8) -0.0055(6) 0.0038(6) -0.0038(6)
N2 0.0222(7) 0.0366(8) 0.0387(8) -0.0003(6) 0.0048(6) -0.0023(6)
N3 0.0236(7) 0.0357(8) 0.0416(8) -0.0028(7) 0.0074(6) -0.0016(6)
N4 0.0253(7) 0.0377(9) 0.0393(8) -0.0023(7) 0.0073(6) -0.0042(6)
N5 0.0268(7) 0.0413(9) 0.0391(8) -0.0003(7) 0.0071(6) -0.0048(7)
O1 0.0289(7) 0.0452(8) 0.0609(8) -0.0076(6) 0.0140(6) 0.0006(6)

loop_
_atom_type_symbol
_atom_type_description
_atom_type_scat_dispersion_real
_atom_type_scat_dispersion_imag
_atom_type_scat_source
C C 0.0148 0.0070 'International Tables Vol C Tables 4.2.6.8 and 6.1.1.4'
H H 0.0000 0.0000 'International Tables Vol C Tables 4.2.6.8 and 6.1.1.4'
B B 0.0073 0.0030 'International Tables Vol C Tables 4.2.6.8 and 6.1.1.4'
F F 0.0599 0.0411 'International Tables Vol C Tables 4.2.6.8 and 6.1.1.4'
N N 0.0253 0.0136 'International Tables Vol C Tables 4.2.6.8 and 6.1.1.4'
O O 0.0412 0.0250 'International Tables Vol C Tables 4.2.6.8 and 6.1.1.4'

loop_
_geom_angle_atom_site_label_1
_geom_angle_atom_site_label_2
_geom_angle_atom_site_label_3
_geom_angle
_geom_angle_site_symmetry_1
_geom_angle_site_symmetry_3
_geom_angle_publ_flag
F1 B1 F2 110.96(15) . . ?
F1 B1 N3 113.31(16) . . ?
F1 B1 N5 108.69(15) . . ?
F2 B1 N3 111.19(15) . . ?
F2 B1 N5 107.65(15) . . ?
N3 B1 N5 104.68(14) . . ?
C2 C1 C6 121.80(17) . . ?
C2 C1 N1 129.81(16) . . ?
C6 C1 N1 108.36(15) . . ?
C1 C2 H2 120.7 . . ?
C1 C2 C3 118.56(18) . . ?
C3 C2 H2 120.7 . . ?
C2 C3 H3 119.4 . . ?
C2 C3 C4 121.12(19) . . ?
C4 C3 H3 119.4 . . ?
C3 C4 H4 120.0 . . ?
C5 C4 C3 120.03(19) . . ?
C5 C4 H4 120.0 . . ?
C4 C5 H5 120.0 . . ?
C4 C5 C6 120.06(18) . . ?
C6 C5 H5 120.0 . . ?
C1 C6 C7 107.63(16) . . ?
C5 C6 C1 118.34(18) . . ?
C5 C6 C7 134.02(17) . . ?
C8 C7 C6 133.93(18) . . ?
C8 C7 C12 119.19(18) . . ?
C12 C7 C6 106.77(15) . . ?
C7 C8 H8 120.8 . . ?
C9 C8 C7 118.49(19) . . ?
C9 C8 H8 120.8 . . ?
C8 C9 H9 119.2 . . ?
C10 C9 C8 121.64(18) . . ?
C10 C9 H9 119.2 . . ?
C9 C10 H10 119.3 . . ?
C9 C10 C11 121.4(2) . . ?
C11 C10 H10 119.3 . . ?
C10 C11 H11 121.4 . . ?
C12 C11 C10 117.16(19) . . ?
C12 C11 H11 121.4 . . ?
C11 C12 C7 122.09(16) . . ?
C11 C12 N1 129.00(16) . . ?
N1 C12 C7 108.84(15) . . ?
C14 C13 C18 121.94(16) . . ?
C14 C13 N2 129.30(15) . . ?
C18 C13 N2 108.71(15) . . ?
C13 C14 H14 121.3 . . ?
C15 C14 C13 117.43(16) . . ?
C15 C14 H14 121.3 . . ?
C14 C15 H15 119.2 . . ?
C14 C15 C16 121.63(18) . . ?
C16 C15 H15 119.2 . . ?
C15 C16 H16 119.6 . . ?
C17 C16 C15 120.76(18) . . ?
C17 C16 H16 119.6 . . ?
C16 C17 H17 120.5 . . ?
C16 C17 C18 118.98(17) . . ?
C18 C17 H17 120.5 . . ?
C13 C18 C19 107.03(15) . . ?
C17 C18 C13 119.22(17) . . ?
C17 C18 C19 133.73(16) . . ?
C20 C19 C18 133.14(17) . . ?
C20 C19 C24 119.49(17) . . ?
C24 C19 C18 107.36(15) . . ?
C19 C20 H20 120.6 . . ?
C21 C20 C19 118.89(18) . . ?
C21 C20 H20 120.6 . . ?
C20 C21 H21 119.7 . . ?
C20 C21 C22 120.64(18) . . ?
C22 C21 H21 119.7 . . ?
C21 C22 H22 119.1 . . ?
C23 C22 C21 121.85(19) . . ?
C23 C22 H22 119.1 . . ?
C22 C23 H23 121.3 . . ?
C22 C23 C24 117.37(17) . . ?
C24 C23 H23 121.3 . . ?
C23 C24 C19 121.75(16) . . ?
C23 C24 N2 129.72(16) . . ?
N2 C24 C19 108.44(15) . . ?
C26 C25 N2 120.84(14) . . ?
C30 C25 C26 120.54(14) . . ?
C30 C25 N2 118.59(15) . . ?
C27 C26 C25 119.96(15) . . ?
C27 C26 N1 117.85(15) . . ?
N1 C26 C25 122.17(14) . . ?
C26 C27 H27 120.7 . . ?
C28 C27 C26 118.51(16) . . ?
C28 C27 H27 120.7 . . ?
C27 C28 C29 121.98(15) . . ?
C27 C28 C37 129.92(16) . . ?
C29 C28 C37 108.10(15) . . ?
C28 C29 C30 120.64(15) . . ?
C28 C29 C31 106.93(14) . . ?
C30 C29 C31 132.38(16) . . ?
C25 C30 H30 120.8 . . ?
C29 C30 C25 118.32(16) . . ?
C29 C30 H30 120.8 . . ?
N3 C31 C29 107.94(15) . . ?
N4 C31 C29 125.50(15) . . ?
N4 C31 N3 126.54(15) . . ?
C33 C32 N4 118.60(15) . . ?
N5 C32 C33 119.28(16) . . ?
N5 C32 N4 122.12(16) . . ?
C32 C33 H33 119.8 . . ?
C34 C33 C32 120.41(17) . . ?
C34 C33 H33 119.8 . . ?
C33 C34 H34 120.1 . . ?
C33 C34 C35 119.70(18) . . ?
C35 C34 H34 120.1 . . ?
C34 C35 H35 120.7 . . ?
C36 C35 C34 118.50(17) . . ?
C36 C35 H35 120.7 . . ?
C35 C36 H36 118.9 . . ?
N5 C36 C35 122.20(17) . . ?
N5 C36 H36 118.9 . . ?
N3 C37 C28 106.17(14) . . ?
O1 C37 C28 128.18(16) . . ?
O1 C37 N3 125.62(16) . . ?
C1 N1 C26 124.83(14) . . ?
C12 N1 C1 108.33(14) . . ?
C12 N1 C26 126.75(15) . . ?
C13 N2 C25 124.59(14) . . ?
C24 N2 C13 108.45(13) . . ?
C24 N2 C25 126.87(14) . . ?
C31 N3 B1 123.39(15) . . ?
C31 N3 C37 110.74(14) . . ?
C37 N3 B1 125.31(14) . . ?
C31 N4 C32 118.17(14) . . ?
C32 N5 B1 123.75(14) . . ?
C36 N5 B1 116.40(14) . . ?
C36 N5 C32 119.85(16) . . ?

loop_
_geom_bond_atom_site_label_1
_geom_bond_atom_site_label_2
_geom_bond_distance
_geom_bond_site_symmetry_2
_geom_bond_publ_flag
B1 F1 1.362(2) . ?
B1 F2 1.378(2) . ?
B1 N3 1.523(2) . ?
B1 N5 1.598(3) . ?
C1 C2 1.373(2) . ?
C1 C6 1.407(2) . ?
C1 N1 1.407(2) . ?
C2 H2 0.9500 . ?
C2 C3 1.385(3) . ?
C3 H3 0.9500 . ?
C3 C4 1.390(3) . ?
C4 H4 0.9500 . ?
C4 C5 1.379(3) . ?
C5 H5 0.9500 . ?
C5 C6 1.400(3) . ?
C6 C7 1.444(3) . ?
C7 C8 1.393(2) . ?
C7 C12 1.411(2) . ?
C8 H8 0.9500 . ?
C8 C9 1.385(3) . ?
C9 H9 0.9500 . ?
C9 C10 1.374(3) . ?
C10 H10 0.9500 . ?
C10 C11 1.393(3) . ?
C11 H11 0.9500 . ?
C11 C12 1.385(3) . ?
C12 N1 1.402(2) . ?
C13 C14 1.380(2) . ?
C13 C18 1.404(2) . ?
C13 N2 1.406(2) . ?
C14 H14 0.9500 . ?
C14 C15 1.377(3) . ?
C15 H15 0.9500 . ?
C15 C16 1.388(3) . ?
C16 H16 0.9500 . ?
C16 C17 1.374(3) . ?
C17 H17 0.9500 . ?
C17 C18 1.389(2) . ?
C18 C19 1.449(2) . ?
C19 C20 1.393(2) . ?
C19 C24 1.406(2) . ?
C20 H20 0.9500 . ?
C20 C21 1.378(3) . ?
C21 H21 0.9500 . ?
C21 C22 1.390(3) . ?
C22 H22 0.9500 . ?
C22 C23 1.381(3) . ?
C23 H23 0.9500 . ?
C23 C24 1.385(2) . ?
C24 N2 1.404(2) . ?
C25 C26 1.413(2) . ?
C25 C30 1.397(2) . ?
C25 N2 1.418(2) . ?
C26 C27 1.397(2) . ?
C26 N1 1.413(2) . ?
C27 H27 0.9500 . ?
C27 C28 1.372(2) . ?
C28 C29 1.387(2) . ?
C28 C37 1.485(2) . ?
C29 C30 1.388(2) . ?
C29 C31 1.477(2) . ?
C30 H30 0.9500 . ?
C31 N3 1.374(2) . ?
C31 N4 1.288(2) . ?
C32 C33 1.388(2) . ?
C32 N4 1.394(2) . ?
C32 N5 1.363(2) . ?
C33 H33 0.9500 . ?
C33 C34 1.369(2) . ?
C34 H34 0.9500 . ?
C34 C35 1.386(3) . ?
C35 H35 0.9500 . ?
C35 C36 1.363(3) . ?
C36 H36 0.9500 . ?
C36 N5 1.354(2) . ?
C37 N3 1.398(2) . ?
C37 O1 1.213(2) . ?
